data_7205226
loop_
_publ_author_name
'Karmakar, Anirban'
'Goldberg, Israel'

_publ_section_title
;
 Coordination polymers of flexible tetracarboxylic acids with metal
 ions. II. Supramolecular assemblies of 5,5&#x2032;-methylene- and
 5,5&#x2032;-(ethane-1,2-diyl)-bis(oxy)diisophthalic acid ligands with
 d-transition metals
;
_journal_issue 1
_journal_name_full CrystEngComm
_journal_page_first 350
_journal_paper_doi 10.1039/c0ce00268b
_journal_volume 13
_journal_year 2011
_chemical_formula_moiety 'C17 H12 Ag2 O11'
_chemical_formula_sum 'C17 H12 Ag2 O11'
_chemical_formula_weight 608.01
_chemical_name_systematic
;
?
;
_space_group_IT_number 2
_symmetry_cell_setting triclinic
_symmetry_space_group_name_Hall '-P 1'
_symmetry_space_group_name_H-M 'P -1'
_atom_sites_solution_hydrogens geom
_atom_sites_solution_primary direct
_atom_sites_solution_secondary difmap
_audit_creation_method SHELXL-97
_cell_angle_alpha 67.7013(9)
_cell_angle_beta 81.9196(8)
_cell_angle_gamma 71.4140(11)
_cell_formula_units_Z 2
_cell_length_a 8.55940(10)
_cell_length_b 9.7574(2)
_cell_length_c 11.5046(2)
_cell_measurement_reflns_used 2992
_cell_measurement_temperature 110(2)
_cell_measurement_theta_max 27.82
_cell_measurement_theta_min 2.51
_cell_volume 842.41(3)
_computing_cell_refinement Denzo
_computing_data_collection 'Collect, Nonius B.V.'
_computing_data_reduction 'Denzo & Scalepack'
_computing_structure_refinement 'SHELXL-97 (Sheldrick, 1997)'
_computing_structure_solution SIR-97
_diffrn_ambient_temperature 110(2)
_diffrn_detector_area_resol_mean 12.8
_diffrn_measured_fraction_theta_full 0.989
_diffrn_measured_fraction_theta_max 0.989
_diffrn_measurement_device_type 'Nonius KappaCCD'
_diffrn_measurement_method '1 deg. \f and \w scan'
_diffrn_radiation_monochromator graphite
_diffrn_radiation_source 'fine-focus sealed tube'
_diffrn_radiation_type MoK\a
_diffrn_radiation_wavelength 0.71073
_diffrn_reflns_av_R_equivalents 0.0330
_diffrn_reflns_av_sigmaI/netI 0.0412
_diffrn_reflns_limit_h_max 11
_diffrn_reflns_limit_h_min 0
_diffrn_reflns_limit_k_max 12
_diffrn_reflns_limit_k_min -11
_diffrn_reflns_limit_l_max 15
_diffrn_reflns_limit_l_min -14
_diffrn_reflns_number 9318
_diffrn_reflns_theta_full 27.82
_diffrn_reflns_theta_max 27.82
_diffrn_reflns_theta_min 2.51
_diffrn_standards_number 0
_exptl_absorpt_coefficient_mu 2.393
_exptl_absorpt_correction_T_max 0.7154
_exptl_absorpt_correction_T_min 0.5338
_exptl_absorpt_correction_type multi-scan
_exptl_absorpt_process_details 'Blessing, 1995'
_exptl_crystal_colour colorless
_exptl_crystal_density_diffrn 2.397
_exptl_crystal_density_method 'not measured'
_exptl_crystal_description prism
_exptl_crystal_F_000 592
_exptl_crystal_size_max 0.30
_exptl_crystal_size_mid 0.25
_exptl_crystal_size_min 0.15
_refine_diff_density_max 1.268
_refine_diff_density_min -1.222
_refine_diff_density_rms 0.138
_refine_ls_extinction_method none
_refine_ls_goodness_of_fit_ref 1.022
_refine_ls_hydrogen_treatment constr
_refine_ls_matrix_type full
_refine_ls_number_parameters 271
_refine_ls_number_reflns 3572
_refine_ls_number_restraints 0
_refine_ls_restrained_S_all 1.022
_refine_ls_R_factor_all 0.0418
_refine_ls_R_factor_gt 0.0312
_refine_ls_shift/su_max 0.001
_refine_ls_shift/su_mean 0.000
_refine_ls_structure_factor_coef Fsqd
_refine_ls_weighting_details 'calc w=1/[\s^2^(Fo^2^)+(0.0523P)^2^+0.0000P] where P=(Fo^2^+2Fc^2^)/3'
_refine_ls_weighting_scheme calc
_refine_ls_wR_factor_gt 0.0786
_refine_ls_wR_factor_ref 0.0850
_reflns_number_gt 3329
_reflns_number_total 3942
_reflns_threshold_expression >2sigma(I)
_cod_data_source_file C0CE00268B.TXT
_cod_data_source_block 5
_cod_original_cell_volume 842.41(2)
_cod_database_code 7205226

loop_
_symmetry_equiv_pos_as_xyz
'x, y, z'
'-x, -y, -z'

loop_
_atom_site_label
_atom_site_type_symbol
_atom_site_fract_x
_atom_site_fract_y
_atom_site_fract_z
_atom_site_U_iso_or_equiv
_atom_site_adp_type
_atom_site_occupancy
_atom_site_symmetry_multiplicity
_atom_site_calc_flag
_atom_site_refinement_flags
_atom_site_disorder_assembly
_atom_site_disorder_group
Ag1 Ag 0.08382(3) 0.10835(3) 0.91956(2) 0.01856(10) Uani 1 1 d . . .
Ag2 Ag -0.39436(3) 0.05990(3) 0.90372(2) 0.01931(10) Uani 1 1 d . . .
O1 O -0.8152(3) -0.6079(3) 0.9834(2) 0.0228(6) Uani 1 1 d . . .
H1 H -0.8829 -0.6677 1.0166 0.034 Uiso 1 1 d R . .
O2 O -0.7351(3) -0.7175(3) 0.8366(2) 0.0202(5) Uani 1 1 d . . .
C3 C -0.7351(4) -0.6199(4) 0.8795(3) 0.0165(7) Uani 1 1 d . . .
C4 C -0.6417(4) -0.5045(4) 0.8194(3) 0.0135(6) Uani 1 1 d . . .
C5 C -0.6395(4) -0.4018(4) 0.8771(3) 0.0143(7) Uani 1 1 d . . .
H5 H -0.6998 -0.4035 0.9533 0.017 Uiso 1 1 calc R . .
C6 C -0.5474(4) -0.2971(4) 0.8210(3) 0.0119(6) Uani 1 1 d . . .
C7 C -0.5434(4) -0.1878(4) 0.8824(3) 0.0126(6) Uani 1 1 d . . .
O8 O -0.6053(3) -0.2072(3) 0.9918(2) 0.0153(5) Uani 1 1 d . . .
O9 O -0.4748(3) -0.0821(3) 0.8222(2) 0.0173(5) Uani 1 1 d . . .
C10 C -0.4581(4) -0.2967(4) 0.7097(3) 0.0127(6) Uani 1 1 d . . .
H10 H -0.3956 -0.2254 0.6714 0.015 Uiso 1 1 calc R . .
C11 C -0.4605(4) -0.4006(4) 0.6548(3) 0.0123(6) Uani 1 1 d . . .
C12 C -0.5530(4) -0.5035(4) 0.7082(3) 0.0143(7) Uani 1 1 d . . .
H12 H -0.5560 -0.5728 0.6693 0.017 Uiso 1 1 calc R . .
O13 O -0.3729(3) -0.4109(3) 0.5462(2) 0.0153(5) Uani 1 1 d . . .
C14 C -0.2484(4) -0.3369(4) 0.5053(3) 0.0155(7) Uani 1 1 d . . .
H14A H -0.2946 -0.2255 0.4924 0.019 Uiso 1 1 calc R . .
H14B H -0.1987 -0.3469 0.4247 0.019 Uiso 1 1 calc R . .
O15 O -0.1261(3) -0.4105(3) 0.6010(2) 0.0144(5) Uani 1 1 d . . .
C16 C -0.0317(4) -0.3173(4) 0.6007(3) 0.0125(6) Uani 1 1 d . . .
C17 C 0.0780(4) -0.2766(4) 0.5016(3) 0.0149(7) Uani 1 1 d . . .
H17 H 0.0891 -0.3111 0.4332 0.018 Uiso 1 1 calc R . .
C18 C 0.1711(4) -0.1846(4) 0.5046(3) 0.0136(7) Uani 1 1 d . . .
C19 C 0.2845(4) -0.1384(4) 0.3953(3) 0.0144(7) Uani 1 1 d . . .
O20 O 0.3727(3) -0.0536(3) 0.4055(2) 0.0174(5) Uani 1 1 d . . .
H20 H 0.4175 -0.0041 0.3324 0.026 Uiso 1 1 d R . .
O21 O 0.2911(3) -0.1749(3) 0.3040(2) 0.0179(5) Uani 1 1 d . . .
C22 C 0.1528(4) -0.1307(4) 0.6035(3) 0.0129(6) Uani 1 1 d . . .
H22 H 0.2150 -0.0656 0.6033 0.015 Uiso 1 1 calc R . .
C23 C 0.0430(4) -0.1726(4) 0.7021(3) 0.0120(6) Uani 1 1 d . . .
C24 C 0.0233(4) -0.1099(4) 0.8060(3) 0.0124(6) Uani 1 1 d . . .
O25 O 0.0739(3) 0.1517(3) 1.1017(2) 0.0152(5) Uani 1 1 d . . .
O26 O 0.1027(3) -0.0163(3) 0.7935(2) 0.0166(5) Uani 1 1 d . . .
C27 C -0.0489(4) -0.2677(4) 0.7014(3) 0.0136(6) Uani 1 1 d . . .
H27 H -0.1226 -0.2982 0.7694 0.016 Uiso 1 1 calc R . .
O28 O -0.1486(3) 0.3489(3) 0.8532(3) 0.0256(6) Uani 1 1 d . . .
H28A H -0.2381 0.3155 0.8837 0.038 Uiso 1 1 d R . .
H28B H -0.1594 0.4138 0.7725 0.038 Uiso 1 1 d R . .

loop_
_atom_site_aniso_label
_atom_site_aniso_U_11
_atom_site_aniso_U_22
_atom_site_aniso_U_33
_atom_site_aniso_U_23
_atom_site_aniso_U_13
_atom_site_aniso_U_12
Ag1 0.02554(16) 0.02099(16) 0.01782(16) -0.01287(12) 0.00459(11) -0.01306(13)
Ag2 0.03033(17) 0.02259(16) 0.01490(15) -0.01263(12) 0.00762(11) -0.01687(13)
O1 0.0333(14) 0.0251(13) 0.0231(14) -0.0162(11) 0.0133(11) -0.0222(12)
O2 0.0243(13) 0.0203(12) 0.0226(13) -0.0123(11) 0.0075(10) -0.0130(11)
C3 0.0189(16) 0.0154(16) 0.0156(17) -0.0063(14) -0.0007(13) -0.0043(14)
C4 0.0158(15) 0.0117(15) 0.0136(16) -0.0044(13) -0.0015(13) -0.0042(13)
C5 0.0159(16) 0.0144(16) 0.0123(16) -0.0032(13) 0.0002(12) -0.0060(14)
C6 0.0126(14) 0.0096(14) 0.0135(16) -0.0033(12) -0.0006(12) -0.0039(13)
C7 0.0129(15) 0.0107(15) 0.0151(16) -0.0058(13) -0.0024(12) -0.0023(13)
O8 0.0199(12) 0.0187(12) 0.0132(12) -0.0097(10) 0.0041(9) -0.0103(10)
O9 0.0260(13) 0.0184(12) 0.0142(12) -0.0086(10) 0.0061(10) -0.0149(11)
C10 0.0127(15) 0.0131(15) 0.0142(16) -0.0059(13) -0.0011(12) -0.0043(13)
C11 0.0110(14) 0.0153(16) 0.0126(16) -0.0060(13) -0.0006(12) -0.0050(13)
C12 0.0111(15) 0.0178(16) 0.0161(17) -0.0087(14) -0.0011(12) -0.0032(14)
O13 0.0162(11) 0.0221(12) 0.0154(12) -0.0125(10) 0.0055(9) -0.0112(10)
C14 0.0178(16) 0.0195(17) 0.0130(16) -0.0070(13) 0.0014(13) -0.0095(15)
O15 0.0164(11) 0.0154(11) 0.0154(12) -0.0061(10) 0.0004(9) -0.0095(10)
C16 0.0123(15) 0.0125(15) 0.0148(16) -0.0058(13) 0.0011(12) -0.0058(13)
C17 0.0182(16) 0.0164(16) 0.0126(16) -0.0068(13) -0.0019(13) -0.0055(14)
C18 0.0144(15) 0.0133(15) 0.0121(16) -0.0038(13) 0.0006(12) -0.0038(14)
C19 0.0155(15) 0.0146(16) 0.0138(16) -0.0050(13) -0.0039(13) -0.0040(14)
O20 0.0210(12) 0.0232(13) 0.0143(12) -0.0084(10) 0.0057(10) -0.0152(11)
O21 0.0215(12) 0.0228(13) 0.0152(12) -0.0094(10) 0.0052(10) -0.0133(11)
C22 0.0139(15) 0.0108(14) 0.0132(16) -0.0027(12) -0.0021(12) -0.0037(13)
C23 0.0129(15) 0.0140(15) 0.0099(15) -0.0048(13) -0.0002(12) -0.0041(13)
C24 0.0124(15) 0.0121(15) 0.0130(16) -0.0054(13) -0.0022(12) -0.0019(13)
O25 0.0222(12) 0.0186(12) 0.0100(11) -0.0081(10) 0.0055(9) -0.0117(10)
O26 0.0197(12) 0.0222(12) 0.0160(12) -0.0125(10) 0.0066(10) -0.0128(11)
C27 0.0132(15) 0.0168(16) 0.0126(16) -0.0078(13) 0.0020(12) -0.0047(14)
O28 0.0266(14) 0.0271(14) 0.0240(14) -0.0076(12) 0.0030(11) -0.0125(12)

loop_
_atom_type_symbol
_atom_type_description
_atom_type_scat_dispersion_real
_atom_type_scat_dispersion_imag
_atom_type_scat_source
C C 0.0033 0.0016 'International Tables Vol C Tables 4.2.6.8 and 6.1.1.4'
H H 0.0000 0.0000 'International Tables Vol C Tables 4.2.6.8 and 6.1.1.4'
Ag Ag -0.8971 1.1015 'International Tables Vol C Tables 4.2.6.8 and 6.1.1.4'
O O 0.0106 0.0060 'International Tables Vol C Tables 4.2.6.8 and 6.1.1.4'

loop_
_geom_angle_atom_site_label_1
_geom_angle_atom_site_label_2
_geom_angle_atom_site_label_3
_geom_angle
_geom_angle_site_symmetry_1
_geom_angle_site_symmetry_3
_geom_angle_publ_flag
O26 Ag1 O25 159.48(9) . . ?
O26 Ag1 O28 108.65(9) . . ?
O25 Ag1 O28 85.97(9) . . ?
O26 Ag1 O2 109.06(8) . 1_665 ?
O25 Ag1 O2 85.79(8) . 1_665 ?
O28 Ag1 O2 85.61(9) . 1_665 ?
O26 Ag1 Ag1 83.12(6) . 2_557 ?
O25 Ag1 Ag1 79.90(6) . 2_557 ?
O28 Ag1 Ag1 101.04(6) . 2_557 ?
O2 Ag1 Ag1 163.70(6) 1_665 2_557 ?
O26 Ag1 Ag2 108.22(6) . 2_557 ?
O25 Ag1 Ag2 60.83(6) . 2_557 ?
O28 Ag1 Ag2 142.31(6) . 2_557 ?
O2 Ag1 Ag2 75.33(6) 1_665 2_557 ?
Ag1 Ag1 Ag2 90.775(12) 2_557 2_557 ?
O8 Ag2 O9 161.98(9) 2_457 . ?
O8 Ag2 O21 106.55(8) 2_457 2_556 ?
O9 Ag2 O21 85.59(8) . 2_556 ?
O8 Ag2 Ag2 85.05(6) 2_457 2_457 ?
O9 Ag2 Ag2 79.75(6) . 2_457 ?
O21 Ag2 Ag2 159.96(6) 2_556 2_457 ?
O8 Ag2 Ag1 72.44(6) 2_457 2_557 ?
O9 Ag2 Ag1 117.60(6) . 2_557 ?
O21 Ag2 Ag1 106.37(6) 2_556 2_557 ?
Ag2 Ag2 Ag1 92.577(13) 2_457 2_557 ?
C3 O1 H1 115.4 . . ?
C3 O2 Ag1 123.6(2) . 1_445 ?
O2 C3 O1 123.8(3) . . ?
O2 C3 C4 122.8(3) . . ?
O1 C3 C4 113.4(3) . . ?
C12 C4 C5 120.8(3) . . ?
C12 C4 C3 119.3(3) . . ?
C5 C4 C3 119.9(3) . . ?
C6 C5 C4 119.1(3) . . ?
C6 C5 H5 120.5 . . ?
C4 C5 H5 120.5 . . ?
C10 C6 C5 120.0(3) . . ?
C10 C6 C7 120.6(3) . . ?
C5 C6 C7 119.4(3) . . ?
O8 C7 O9 123.6(3) . . ?
O8 C7 C6 118.4(3) . . ?
O9 C7 C6 118.0(3) . . ?
C7 O8 Ag2 123.0(2) . 2_457 ?
C7 O9 Ag2 126.1(2) . . ?
C11 C10 C6 120.0(3) . . ?
C11 C10 H10 120.0 . . ?
C6 C10 H10 120.0 . . ?
C12 C11 O13 115.3(3) . . ?
C12 C11 C10 120.7(3) . . ?
O13 C11 C10 124.0(3) . . ?
C11 C12 C4 119.4(3) . . ?
C11 C12 H12 120.3 . . ?
C4 C12 H12 120.3 . . ?
C11 O13 C14 117.4(2) . . ?
O13 C14 O15 107.3(2) . . ?
O13 C14 H14A 110.2 . . ?
O15 C14 H14A 110.2 . . ?
O13 C14 H14B 110.2 . . ?
O15 C14 H14B 110.2 . . ?
H14A C14 H14B 108.5 . . ?
C16 O15 C14 113.9(2) . . ?
C17 C16 C27 121.1(3) . . ?
C17 C16 O15 120.1(3) . . ?
C27 C16 O15 118.7(3) . . ?
C16 C17 C18 118.8(3) . . ?
C16 C17 H17 120.6 . . ?
C18 C17 H17 120.6 . . ?
C17 C18 C22 120.9(3) . . ?
C17 C18 C19 117.8(3) . . ?
C22 C18 C19 121.2(3) . . ?
O21 C19 O20 123.8(3) . . ?
O21 C19 C18 121.4(3) . . ?
O20 C19 C18 114.7(3) . . ?
C19 O20 H20 113.9 . . ?
C19 O21 Ag2 128.1(2) . 2_556 ?
C23 C22 C18 119.7(3) . . ?
C23 C22 H22 120.2 . . ?
C18 C22 H22 120.2 . . ?
C22 C23 C27 119.9(3) . . ?
C22 C23 C24 118.5(3) . . ?
C27 C23 C24 121.6(3) . . ?
O26 C24 O25 124.6(3) . 2_557 ?
O26 C24 C23 116.8(3) . . ?
O25 C24 C23 118.5(3) 2_557 . ?
C24 O25 Ag1 123.7(2) 2_557 . ?
C24 O26 Ag1 125.3(2) . . ?
C16 C27 C23 119.5(3) . . ?
C16 C27 H27 120.2 . . ?
C23 C27 H27 120.2 . . ?
Ag1 O28 H28A 103.4 . . ?
Ag1 O28 H28B 121.5 . . ?
H28A O28 H28B 112.6 . . ?

loop_
_geom_bond_atom_site_label_1
_geom_bond_atom_site_label_2
_geom_bond_distance
_geom_bond_site_symmetry_2
_geom_bond_publ_flag
Ag1 O26 2.181(2) . ?
Ag1 O25 2.276(2) . ?
Ag1 O28 2.478(3) . ?
Ag1 O2 2.497(2) 1_665 ?
Ag1 Ag1 2.8588(5) 2_557 ?
Ag1 Ag2 3.1778(4) 2_557 ?
Ag2 O8 2.194(2) 2_457 ?
Ag2 O9 2.247(2) . ?
Ag2 O21 2.399(2) 2_556 ?
Ag2 Ag2 2.7929(5) 2_457 ?
Ag2 Ag1 3.1778(4) 2_557 ?
O1 C3 1.318(4) . ?
O1 H1 0.8988 . ?
O2 C3 1.227(4) . ?
O2 Ag1 2.497(2) 1_445 ?
C3 C4 1.488(5) . ?
C4 C12 1.391(5) . ?
C4 C5 1.402(5) . ?
C5 C6 1.398(4) . ?
C5 H5 0.9500 . ?
C6 C10 1.395(5) . ?
C6 C7 1.496(5) . ?
C7 O8 1.264(4) . ?
C7 O9 1.272(4) . ?
O8 Ag2 2.194(2) 2_457 ?
C10 C11 1.389(5) . ?
C10 H10 0.9500 . ?
C11 C12 1.383(4) . ?
C11 O13 1.385(4) . ?
C12 H12 0.9500 . ?
O13 C14 1.403(4) . ?
C14 O15 1.439(4) . ?
C14 H14A 0.9900 . ?
C14 H14B 0.9900 . ?
O15 C16 1.395(4) . ?
C16 C17 1.390(5) . ?
C16 C27 1.389(5) . ?
C17 C18 1.389(5) . ?
C17 H17 0.9500 . ?
C18 C22 1.395(5) . ?
C18 C19 1.494(5) . ?
C19 O21 1.219(4) . ?
C19 O20 1.328(4) . ?
O20 H20 0.8983 . ?
O21 Ag2 2.399(2) 2_556 ?
C22 C23 1.389(4) . ?
C22 H22 0.9500 . ?
C23 C27 1.397(5) . ?
C23 C24 1.504(5) . ?
C24 O26 1.259(4) . ?
C24 O25 1.275(4) 2_557 ?
O25 C24 1.275(4) 2_557 ?
C27 H27 0.9500 . ?
O28 H28A 0.9012 . ?
O28 H28B 0.9011 . ?

loop_
_geom_hbond_atom_site_label_D
_geom_hbond_atom_site_label_H
_geom_hbond_atom_site_label_A
_geom_hbond_distance_DH
_geom_hbond_distance_HA
_geom_hbond_distance_DA
_geom_hbond_angle_DHA
_geom_hbond_site_symmetry_A
O1 H1 O25 0.90 1.79 2.625(3) 153.5 1_445
O20 H20 O9 0.90 1.73 2.615(3) 168.0 2_556
O28 H28A O8 0.90 2.04 2.908(3) 160.0 2_457
O28 H28B O15 0.90 2.12 2.989(3) 161.1 1_565
